data_1554663
loop_
_publ_author_name
'Dong, Yubao'
'Zhu, Fei'
'Chen, Zhao'
'Yin, Jun'
'Liu, Sheng Hua'

_publ_section_title
;
 Single-component gold(i)-containing highly white-emissive crystals based
 on a polymorph doping strategy
;
_journal_issue 9
_journal_name_full 'Materials Chemistry Frontiers'
_journal_page_first 1866
_journal_paper_doi 10.1039/C9QM00274J
_journal_volume 3
_journal_year 2019
_chemical_formula_sum 'C18 H15 Au F5 N O'
_chemical_formula_weight 553.28
_space_group_crystal_system monoclinic
_space_group_IT_number 14
_space_group_name_Hall '-P 2ybc'
_space_group_name_H-M_alt 'P 1 21/c 1'
_atom_sites_solution_hydrogens geom
_audit_creation_method SHELXL-2014/7
_audit_update_record
;
2018-01-13 deposited with the CCDC.	2019-07-10 downloaded from the CCDC.
;
_cell_angle_alpha 90
_cell_angle_beta 95.3060(10)
_cell_angle_gamma 90
_cell_formula_units_Z 4
_cell_length_a 7.2889(4)
_cell_length_b 19.8254(10)
_cell_length_c 11.9641(6)
_cell_measurement_reflns_used 6860
_cell_measurement_temperature 100(2)
_cell_measurement_theta_max 31.55
_cell_measurement_theta_min 2.81
_cell_volume 1721.47(15)
_computing_cell_refinement 'Bruker SAINT'
_computing_data_collection 'Bruker APEX2'
_computing_data_reduction 'Bruker SAINT'
_computing_molecular_graphics 'Bruker SHELXTL'
_computing_publication_material 'Bruker SHELXTL'
_computing_structure_refinement 'SHELXL-2014/7 (Sheldrick, 2014)'
_computing_structure_solution 'SHELXS-97 (Sheldrick, 2008)'
_diffrn_ambient_temperature 100(2)
_diffrn_measured_fraction_theta_full 0.994
_diffrn_measured_fraction_theta_max 0.994
_diffrn_measurement_device_type 'Bruker APEX-II CCD'
_diffrn_measurement_method '\f and \w scans'
_diffrn_radiation_type MoK\a
_diffrn_radiation_wavelength 0.71073
_diffrn_reflns_av_R_equivalents 0.0316
_diffrn_reflns_av_unetI/netI 0.0322
_diffrn_reflns_Laue_measured_fraction_full 0.994
_diffrn_reflns_Laue_measured_fraction_max 0.994
_diffrn_reflns_limit_h_max 9
_diffrn_reflns_limit_h_min -10
_diffrn_reflns_limit_k_max 28
_diffrn_reflns_limit_k_min -28
_diffrn_reflns_limit_l_max 14
_diffrn_reflns_limit_l_min -17
_diffrn_reflns_number 18008
_diffrn_reflns_point_group_measured_fraction_full 0.994
_diffrn_reflns_point_group_measured_fraction_max 0.994
_diffrn_reflns_theta_full 25.242
_diffrn_reflns_theta_max 30.496
_diffrn_reflns_theta_min 1.994
_exptl_absorpt_coefficient_mu 8.603
_exptl_absorpt_correction_type none
_exptl_crystal_colour colourless
_exptl_crystal_density_diffrn 2.135
_exptl_crystal_description block
_exptl_crystal_F_000 1048
_exptl_crystal_size_max 0.100
_exptl_crystal_size_mid 0.100
_exptl_crystal_size_min 0.080
_refine_diff_density_max 0.739
_refine_diff_density_min -0.691
_refine_diff_density_rms 0.224
_refine_ls_extinction_method none
_refine_ls_goodness_of_fit_ref 1.109
_refine_ls_hydrogen_treatment constr
_refine_ls_matrix_type full
_refine_ls_number_parameters 236
_refine_ls_number_reflns 5219
_refine_ls_number_restraints 0
_refine_ls_restrained_S_all 1.109
_refine_ls_R_factor_all 0.0296
_refine_ls_R_factor_gt 0.0209
_refine_ls_shift/su_max 0.004
_refine_ls_shift/su_mean 0.000
_refine_ls_structure_factor_coef Fsqd
_refine_ls_weighting_details 'w=1/[\s^2^(Fo^2^)+(0.0322P)^2^+0.2866P] where P=(Fo^2^+2Fc^2^)/3'
_refine_ls_weighting_scheme calc
_refine_ls_wR_factor_gt 0.0489
_refine_ls_wR_factor_ref 0.0647
_reflns_Friedel_coverage 0.000
_reflns_number_gt 4419
_reflns_number_total 5219
_reflns_threshold_expression 'I > 2\s(I)'
_cod_data_source_file c9qm00274j2.cif
_cod_data_source_block mo_171031H_0m
_cod_original_sg_symbol_H-M 'P 21/c'
_cod_database_code 1554663
_shelx_shelxl_version_number 2014/7
_shelx_space_group_comment
; 
The symmetry employed for this shelxl refinement is uniquely defined 
by the following loop, which should always be used as a source of 
symmetry information in preference to the above space-group names. 
They are only intended as comments. 
;
_shelx_estimated_absorpt_t_min 0.480
_shelx_estimated_absorpt_t_max 0.546

loop_
_space_group_symop_operation_xyz
'x, y, z'
'-x, y+1/2, -z+1/2'
'-x, -y, -z'
'x, -y-1/2, z-1/2'

loop_
_atom_site_label
_atom_site_type_symbol
_atom_site_fract_x
_atom_site_fract_y
_atom_site_fract_z
_atom_site_U_iso_or_equiv
_atom_site_adp_type
_atom_site_occupancy
_atom_site_site_symmetry_order
_atom_site_calc_flag
_atom_site_refinement_flags_posn
_atom_site_refinement_flags_adp
Au1 Au 0.27605(2) 0.53930(2) -0.01845(2) 0.01554(5) Uani 1 1 d . .
C1 C 0.3225(5) 0.63998(16) -0.0262(3) 0.0161(6) Uani 1 1 d . .
C2 C 0.2625(4) 0.67919(16) -0.1177(3) 0.0161(6) Uani 1 1 d . .
C3 C 0.2865(5) 0.74820(16) -0.1224(3) 0.0169(6) Uani 1 1 d . .
C4 C 0.3748(4) 0.78162(16) -0.0319(3) 0.0171(6) Uani 1 1 d . .
C5 C 0.4363(4) 0.74482(16) 0.0618(3) 0.0157(6) Uani 1 1 d . .
C6 C 0.4101(4) 0.67594(16) 0.0627(3) 0.0153(6) Uani 1 1 d . .
C7 C 0.2224(5) 0.44243(18) -0.0079(3) 0.0190(7) Uani 1 1 d . .
C8 C 0.1644(5) 0.31705(16) 0.0202(3) 0.0158(6) Uani 1 1 d . .
C9 C 0.2361(4) 0.28876(15) 0.1206(3) 0.0159(6) Uani 1 1 d . .
H9 H 0.3012 0.3160 0.1763 0.019 Uiso 1 1 calc R U
C10 C 0.2124(4) 0.22074(16) 0.1394(3) 0.0159(6) Uani 1 1 d . .
H10 H 0.2617 0.2009 0.2080 0.019 Uiso 1 1 calc R U
C11 C 0.1154(4) 0.18113(15) 0.0570(3) 0.0143(6) Uani 1 1 d . .
C12 C 0.0464(5) 0.21046(16) -0.0444(3) 0.0171(6) Uani 1 1 d . .
H12 H -0.0179 0.1834 -0.1006 0.021 Uiso 1 1 calc R U
C13 C 0.0707(4) 0.27839(16) -0.0640(3) 0.0159(6) Uani 1 1 d . .
H13 H 0.0245 0.2983 -0.1332 0.019 Uiso 1 1 calc R U
C14 C 0.1437(5) 0.08208(16) 0.1715(3) 0.0213(7) Uani 1 1 d . .
H14A H 0.1122 0.1092 0.2365 0.026 Uiso 1 1 calc R U
H14B H 0.2792 0.0768 0.1760 0.026 Uiso 1 1 calc R U
C15 C 0.0515(5) 0.01345(17) 0.1726(3) 0.0214(7) Uani 1 1 d . .
H15A H 0.0743 -0.0111 0.1032 0.026 Uiso 1 1 calc R U
H15B H 0.1080 -0.0128 0.2372 0.026 Uiso 1 1 calc R U
C16 C -0.1547(5) 0.01798(17) 0.1805(3) 0.0227(7) Uani 1 1 d . .
H16A H -0.2122 0.0417 0.1133 0.027 Uiso 1 1 calc R U
H16B H -0.1777 0.0452 0.2471 0.027 Uiso 1 1 calc R U
C17 C -0.2460(5) -0.05042(17) 0.1891(3) 0.0236(8) Uani 1 1 d . .
H17A H -0.1855 -0.0750 0.2545 0.028 Uiso 1 1 calc R U
H17B H -0.2282 -0.0770 0.1209 0.028 Uiso 1 1 calc R U
C18 C -0.4512(6) -0.0447(2) 0.2019(4) 0.0326(9) Uani 1 1 d . .
H18A H -0.4706 -0.0136 0.2633 0.049 Uiso 1 1 calc R U
H18B H -0.5001 -0.0893 0.2188 0.049 Uiso 1 1 calc R U
H18C H -0.5151 -0.0277 0.1319 0.049 Uiso 1 1 calc R U
F1 F 0.1726(3) 0.64966(10) -0.20973(17) 0.0220(4) Uani 1 1 d . .
F2 F 0.2247(3) 0.78386(10) -0.21435(17) 0.0224(4) Uani 1 1 d . .
F3 F 0.3991(3) 0.84829(10) -0.03447(19) 0.0248(5) Uani 1 1 d . .
F4 F 0.5215(3) 0.77700(10) 0.15129(17) 0.0224(4) Uani 1 1 d . .
F5 F 0.4800(3) 0.64243(10) 0.15620(16) 0.0204(4) Uani 1 1 d . .
N1 N 0.1909(4) 0.38593(15) 0.0023(2) 0.0169(5) Uani 1 1 d . .
O1 O 0.0778(3) 0.11486(11) 0.06824(19) 0.0179(5) Uani 1 1 d . .

loop_
_atom_site_aniso_label
_atom_site_aniso_U_11
_atom_site_aniso_U_22
_atom_site_aniso_U_33
_atom_site_aniso_U_23
_atom_site_aniso_U_13
_atom_site_aniso_U_12
Au1 0.01644(7) 0.01337(6) 0.01663(7) 0.00039(5) 0.00059(4) 0.00020(4)
C1 0.0140(14) 0.0160(14) 0.0188(17) 0.0005(12) 0.0034(12) 0.0018(11)
C2 0.0129(15) 0.0198(16) 0.0157(16) -0.0021(12) 0.0021(12) 0.0007(11)
C3 0.0159(15) 0.0188(15) 0.0165(16) 0.0051(12) 0.0046(12) 0.0026(12)
C4 0.0131(15) 0.0122(14) 0.0263(19) 0.0016(12) 0.0046(12) 0.0008(11)
C5 0.0132(15) 0.0165(15) 0.0169(16) -0.0024(12) -0.0008(12) -0.0002(11)
C6 0.0142(15) 0.0180(15) 0.0136(15) 0.0029(12) 0.0005(11) 0.0036(11)
C7 0.0179(16) 0.0189(15) 0.0204(18) 0.0002(13) 0.0031(13) 0.0008(12)
C8 0.0154(14) 0.0136(14) 0.0191(17) 0.0009(12) 0.0050(12) 0.0016(11)
C9 0.0145(15) 0.0139(14) 0.0191(17) -0.0020(12) -0.0003(12) -0.0001(11)
C10 0.0169(15) 0.0149(14) 0.0161(16) 0.0000(12) 0.0022(12) 0.0006(11)
C11 0.0132(14) 0.0132(14) 0.0172(16) -0.0016(11) 0.0049(12) -0.0008(11)
C12 0.0168(16) 0.0185(16) 0.0157(17) -0.0032(12) -0.0001(12) -0.0019(12)
C13 0.0151(15) 0.0181(15) 0.0150(16) 0.0014(12) 0.0038(12) -0.0001(11)
C14 0.0280(19) 0.0147(15) 0.0200(18) 0.0025(13) -0.0035(14) -0.0006(13)
C15 0.0285(19) 0.0113(14) 0.0250(19) 0.0033(13) 0.0051(14) 0.0012(13)
C16 0.0268(19) 0.0154(15) 0.027(2) 0.0024(14) 0.0077(15) -0.0009(13)
C17 0.030(2) 0.0162(16) 0.025(2) 0.0010(13) 0.0054(15) -0.0005(13)
C18 0.032(2) 0.027(2) 0.040(3) 0.0008(17) 0.0130(19) -0.0006(16)
F1 0.0252(11) 0.0244(11) 0.0153(10) -0.0019(8) -0.0050(8) 0.0000(8)
F2 0.0251(11) 0.0248(11) 0.0165(10) 0.0100(8) -0.0018(8) 0.0029(8)
F3 0.0282(11) 0.0120(9) 0.0340(13) 0.0026(8) 0.0013(9) -0.0002(8)
F4 0.0246(11) 0.0200(10) 0.0211(11) -0.0050(8) -0.0061(8) -0.0014(8)
F5 0.0250(11) 0.0208(10) 0.0142(10) 0.0044(8) -0.0046(8) 0.0044(8)
N1 0.0127(13) 0.0170(13) 0.0211(15) -0.0001(11) 0.0020(10) 0.0014(10)
O1 0.0260(13) 0.0134(10) 0.0140(12) 0.0002(9) -0.0003(9) -0.0035(9)

loop_
_atom_type_symbol
_atom_type_description
_atom_type_scat_dispersion_real
_atom_type_scat_dispersion_imag
_atom_type_scat_source
C C 0.0033 0.0016 'International Tables Vol C Tables 4.2.6.8 and 6.1.1.4'
H H 0.0000 0.0000 'International Tables Vol C Tables 4.2.6.8 and 6.1.1.4'
N N 0.0061 0.0033 'International Tables Vol C Tables 4.2.6.8 and 6.1.1.4'
O O 0.0106 0.0060 'International Tables Vol C Tables 4.2.6.8 and 6.1.1.4'
F F 0.0171 0.0103 'International Tables Vol C Tables 4.2.6.8 and 6.1.1.4'
Au Au -2.0133 8.8022 'International Tables Vol C Tables 4.2.6.8 and 6.1.1.4'

loop_
_geom_angle_atom_site_label_1
_geom_angle_atom_site_label_2
_geom_angle_atom_site_label_3
_geom_angle
C7 Au1 C1 177.76(13)
C2 C1 C6 114.1(3)
C2 C1 Au1 123.3(2)
C6 C1 Au1 122.6(2)
F1 C2 C1 119.5(3)
F1 C2 C3 116.5(3)
C1 C2 C3 123.9(3)
F2 C3 C4 119.0(3)
F2 C3 C2 121.2(3)
C4 C3 C2 119.8(3)
F3 C4 C3 120.8(3)
F3 C4 C5 120.6(3)
C3 C4 C5 118.6(3)
F4 C5 C4 119.2(3)
F4 C5 C6 121.1(3)
C4 C5 C6 119.7(3)
F5 C6 C5 116.6(3)
F5 C6 C1 119.4(3)
C5 C6 C1 123.9(3)
N1 C7 Au1 177.6(3)
C9 C8 C13 121.7(3)
C9 C8 N1 118.8(3)
C13 C8 N1 119.5(3)
C10 C9 C8 119.6(3)
C10 C9 H9 120.2
C8 C9 H9 120.2
C9 C10 C11 119.7(3)
C9 C10 H10 120.1
C11 C10 H10 120.1
O1 C11 C12 115.5(3)
O1 C11 C10 124.7(3)
C12 C11 C10 119.7(3)
C13 C12 C11 120.8(3)
C13 C12 H12 119.6
C11 C12 H12 119.6
C12 C13 C8 118.4(3)
C12 C13 H13 120.8
C8 C13 H13 120.8
O1 C14 C15 107.4(3)
O1 C14 H14A 110.2
C15 C14 H14A 110.2
O1 C14 H14B 110.2
C15 C14 H14B 110.2
H14A C14 H14B 108.5
C16 C15 C14 112.9(3)
C16 C15 H15A 109.0
C14 C15 H15A 109.0
C16 C15 H15B 109.0
C14 C15 H15B 109.0
H15A C15 H15B 107.8
C15 C16 C17 113.2(3)
C15 C16 H16A 108.9
C17 C16 H16A 108.9
C15 C16 H16B 108.9
C17 C16 H16B 108.9
H16A C16 H16B 107.7
C16 C17 C18 112.4(3)
C16 C17 H17A 109.1
C18 C17 H17A 109.1
C16 C17 H17B 109.1
C18 C17 H17B 109.1
H17A C17 H17B 107.8
C17 C18 H18A 109.5
C17 C18 H18B 109.5
H18A C18 H18B 109.5
C17 C18 H18C 109.5
H18A C18 H18C 109.5
H18B C18 H18C 109.5
C7 N1 C8 175.8(3)
C11 O1 C14 118.0(2)

loop_
_geom_bond_atom_site_label_1
_geom_bond_atom_site_label_2
_geom_bond_distance
Au1 C7 1.966(4)
Au1 C1 2.028(3)
C1 C2 1.380(4)
C1 C6 1.386(4)
C2 F1 1.361(4)
C2 C3 1.381(4)
C3 F2 1.350(4)
C3 C4 1.377(5)
C4 F3 1.334(4)
C4 C5 1.378(5)
C5 F4 1.347(4)
C5 C6 1.379(4)
C6 F5 1.359(4)
C7 N1 1.152(4)
C8 C9 1.384(5)
C8 C13 1.393(5)
C8 N1 1.399(4)
C9 C10 1.381(4)
C9 H9 0.9500
C10 C11 1.399(4)
C10 H10 0.9500
C11 O1 1.351(4)
C11 C12 1.396(5)
C12 C13 1.381(4)
C12 H12 0.9500
C13 H13 0.9500
C14 O1 1.439(4)
C14 C15 1.518(5)
C14 H14A 0.9900
C14 H14B 0.9900
C15 C16 1.517(5)
C15 H15A 0.9900
C15 H15B 0.9900
C16 C17 1.518(5)
C16 H16A 0.9900
C16 H16B 0.9900
C17 C18 1.522(6)
C17 H17A 0.9900
C17 H17B 0.9900
C18 H18A 0.9800
C18 H18B 0.9800
C18 H18C 0.9800

loop_
_geom_hbond_atom_site_label_D
_geom_hbond_atom_site_label_H
_geom_hbond_atom_site_label_A
_geom_hbond_distance_DH
_geom_hbond_distance_HA
_geom_hbond_distance_DA
_geom_hbond_angle_DHA
_geom_hbond_site_symmetry_A
C13 H13 F2 0.95 2.47 3.260(4) 140.6 2_544
C12 H12 F1 0.95 2.53 3.433(4) 159.2 2_544
C10 H10 F5 0.95 2.64 3.522(4) 154.9 2_645
C9 H9 F4 0.95 2.46 3.120(4) 126.9 2_645
C9 H9 F4 0.95 2.46 3.120(4) 126.9 2_645
C10 H10 F5 0.95 2.64 3.522(4) 154.9 2_645
C12 H12 F1 0.95 2.53 3.433(4) 159.2 2_544
C13 H13 F2 0.95 2.47 3.260(4) 140.6 2_544

loop_
_geom_torsion_atom_site_label_1
_geom_torsion_atom_site_label_2
_geom_torsion_atom_site_label_3
_geom_torsion_atom_site_label_4
_geom_torsion
C6 C1 C2 F1 -179.3(3)
Au1 C1 C2 F1 -2.3(4)
C6 C1 C2 C3 0.2(5)
Au1 C1 C2 C3 177.3(3)
F1 C2 C3 F2 -0.5(5)
C1 C2 C3 F2 180.0(3)
F1 C2 C3 C4 179.4(3)
C1 C2 C3 C4 -0.1(5)
F2 C3 C4 F3 0.1(5)
C2 C3 C4 F3 -179.8(3)
F2 C3 C4 C5 179.6(3)
C2 C3 C4 C5 -0.3(5)
F3 C4 C5 F4 0.0(5)
C3 C4 C5 F4 -179.4(3)
F3 C4 C5 C6 -179.9(3)
C3 C4 C5 C6 0.6(5)
F4 C5 C6 F5 -2.2(5)
C4 C5 C6 F5 177.7(3)
F4 C5 C6 C1 179.5(3)
C4 C5 C6 C1 -0.6(5)
C2 C1 C6 F5 -178.1(3)
Au1 C1 C6 F5 4.8(4)
C2 C1 C6 C5 0.1(5)
Au1 C1 C6 C5 -177.0(3)
C13 C8 C9 C10 -1.0(5)
N1 C8 C9 C10 -179.5(3)
C8 C9 C10 C11 -0.3(5)
C9 C10 C11 O1 -177.3(3)
C9 C10 C11 C12 1.2(5)
O1 C11 C12 C13 177.8(3)
C10 C11 C12 C13 -0.8(5)
C11 C12 C13 C8 -0.5(5)
C9 C8 C13 C12 1.4(5)
N1 C8 C13 C12 179.9(3)
O1 C14 C15 C16 -67.0(4)
C14 C15 C16 C17 -176.3(3)
C15 C16 C17 C18 177.6(3)
C12 C11 O1 C14 -179.3(3)
C10 C11 O1 C14 -0.8(5)
C15 C14 O1 C11 168.6(3)
